data_4068868
loop_
_publ_author_name
'Despagnet-Ayoub, Emmanuelle'
'Schigand, Sophie'
'Vendier, Laure'
'Etienne, Michel'

_publ_section_title
;
 Amine&#x2212;Phenolate Ligands in Niobium Chemistry: \p-Interactions
 Probed by an Ancillary Alkyne Ligand
;
_journal_issue 7
_journal_name_full Organometallics
_journal_page_first 2188
_journal_paper_doi 10.1021/om801139m
_journal_volume 28
_journal_year 2009
_chemical_absolute_configuration ad
_chemical_compound_source 'synthesis as described'
_chemical_formula_moiety 'C26 H36 Cl1 N2 Nb1 O2'
_chemical_formula_sum 'C26 H36 Cl N2 Nb O2'
_chemical_formula_weight 536.93
_chemical_name_systematic
;
 ?
;
_space_group_IT_number 33
_symmetry_cell_setting orthorhombic
_symmetry_Int_Tables_number 33
_symmetry_space_group_name_Hall 'P -2n -2ac'
_symmetry_space_group_name_H-M 'P c 21 n'
_atom_sites_solution_hydrogens geom
_atom_sites_solution_primary direct
_atom_sites_solution_secondary difmap
_cell_angle_alpha 90
_cell_angle_beta 90
_cell_angle_gamma 90
_cell_formula_units_Z 4
_cell_length_a 12.0690(9)
_cell_length_b 14.3034(12)
_cell_length_c 15.0363(12)
_cell_measurement_reflns_used 6000
_cell_measurement_temperature 180
_cell_measurement_theta_max 26.05
_cell_measurement_theta_min 1.65
_cell_measurement_wavelength 0.71073
_cell_volume 2595.7(4)
_computing_cell_refinement 'Stoe IPDS software (Stoe, 1996)'
_computing_data_collection 'Stoe IPDS software (Stoe, 1996)'
_computing_data_reduction 'XRED (Stoe, 1.08, 1996)'
_computing_molecular_graphics 'Ortep-3 for Windows (Farrugia, 1997)'
_computing_publication_material 'WinGX publication routines (Farrugia, 1999)'
_computing_structure_refinement 'SHELXL-97 (Sheldrick, 1997)'
_computing_structure_solution 'SIR92 (Giacovazzo et al, 1993)'
_diffrn_ambient_temperature 180
_diffrn_measured_fraction_theta_full 0.994
_diffrn_measured_fraction_theta_max 0.994
_diffrn_measurement_device 'Stoe IPDS'
_diffrn_measurement_method \f
_diffrn_radiation_monochromator graphite
_diffrn_radiation_source 'fine-focus sealed tube'
_diffrn_radiation_type MoK\a
_diffrn_radiation_wavelength 0.71073
_diffrn_reflns_av_R_equivalents 0.1209
_diffrn_reflns_av_unetI/netI 0.1034
_diffrn_reflns_limit_h_max 14
_diffrn_reflns_limit_h_min -14
_diffrn_reflns_limit_k_max 15
_diffrn_reflns_limit_k_min -17
_diffrn_reflns_limit_l_max 18
_diffrn_reflns_limit_l_min -18
_diffrn_reflns_number 13988
_diffrn_reflns_theta_full 25.99
_diffrn_reflns_theta_max 25.99
_diffrn_reflns_theta_min 2.16
_diffrn_standards_decay_% 0.1
_diffrn_standards_interval_time 4
_diffrn_standards_number 200
_exptl_absorpt_coefficient_mu 0.591
_exptl_absorpt_correction_T_max 0.941
_exptl_absorpt_correction_T_min 0.871
_exptl_absorpt_correction_type refdelf
_exptl_absorpt_process_details
;
        (See: Walker, N. & Stuart, D. (1983) Acta Cryst. A39, 158-166)
;
_exptl_crystal_colour yellow
_exptl_crystal_density_diffrn 1.374
_exptl_crystal_density_method 'not measured'
_exptl_crystal_description block
_exptl_crystal_F_000 1120
_exptl_crystal_size_max 0.25
_exptl_crystal_size_mid 0.2
_exptl_crystal_size_min 0.1
_refine_diff_density_max 1.103
_refine_diff_density_min -0.642
_refine_diff_density_rms 0.105
_refine_ls_abs_structure_details 'Flack H D (1983), Acta Cryst. A39, 876-881'
_refine_ls_abs_structure_Flack -0.01(6)
_refine_ls_extinction_method none
_refine_ls_goodness_of_fit_ref 0.96
_refine_ls_hydrogen_treatment constr
_refine_ls_matrix_type full
_refine_ls_number_parameters 297
_refine_ls_number_reflns 4779
_refine_ls_number_restraints 1
_refine_ls_restrained_S_all 0.96
_refine_ls_R_factor_all 0.0939
_refine_ls_R_factor_gt 0.0622
_refine_ls_shift/su_max 0
_refine_ls_shift/su_mean 0
_refine_ls_structure_factor_coef Fsqd
_refine_ls_weighting_details 'calc w=1/[\s^2^(Fo^2^)+(0.0604P)^2^+0.0000P] where P=(Fo^2^+2Fc^2^)/3'
_refine_ls_weighting_scheme calc
_refine_ls_wR_factor_gt 0.1032
_refine_ls_wR_factor_ref 0.1136
_reflns_number_gt 3453
_reflns_number_total 4779
_reflns_threshold_expression >2\s(I)
_cod_data_source_file om801139m_si_001.cif
_cod_data_source_block EAD0125
_cod_database_code 4068868

loop_
_symmetry_equiv_pos_as_xyz
'x, y, z'
'-x, y+1/2, -z'
'-x+1/2, y, z+1/2'
'x+1/2, y+1/2, -z+1/2'

loop_
_atom_site_label
_atom_site_type_symbol
_atom_site_fract_x
_atom_site_fract_y
_atom_site_fract_z
_atom_site_U_iso_or_equiv
_atom_site_adp_type
_atom_site_occupancy
_atom_site_symmetry_multiplicity
_atom_site_calc_flag
_atom_site_refinement_flags
C1 C 0.2426(6) 0.0719(5) 0.4310(5) 0.0332(16) Uani 1 1 d .
C2 C 0.2088(5) 0.0915(5) 0.3530(5) 0.0332(16) Uani 1 1 d .
C24 C 0.2080(6) 0.3702(5) 0.4949(4) 0.0261(16) Uani 1 1 d .
C3 C 0.2386(9) -0.0005(7) 0.5025(7) 0.064(3) Uani 1 1 d .
H3A H 0.1669 0.0002 0.5301 0.095 Uiso 1 1 calc R
H3B H 0.2943 0.0129 0.5463 0.095 Uiso 1 1 calc R
H3C H 0.2521 -0.061 0.4771 0.095 Uiso 1 1 calc R
C25 C 0.1035(5) 0.3957(4) 0.5242(4) 0.0299(14) Uani 1 1 d .
C4 C 0.1415(7) 0.0468(6) 0.2829(5) 0.051(2) Uani 1 1 d .
H4A H 0.1346 -0.0188 0.2952 0.077 Uiso 1 1 calc R
H4B H 0.1769 0.0553 0.2263 0.077 Uiso 1 1 calc R
H4C H 0.0692 0.0749 0.2816 0.077 Uiso 1 1 calc R
C5 C 0.0914(6) 0.4867(5) 0.5562(4) 0.0388(16) Uani 1 1 d .
H5 H 0.0217 0.5063 0.5748 0.047 Uiso 1 1 calc R
C6 C 0.1783(6) 0.5482(5) 0.5612(4) 0.0373(15) Uani 1 1 d .
C7 C 0.2802(6) 0.5199(5) 0.5328(5) 0.0389(17) Uani 1 1 d .
H7 H 0.3391 0.5617 0.5356 0.047 Uiso 1 1 calc R
C8 C 0.2988(5) 0.4297(5) 0.4996(4) 0.0293(15) Uani 1 1 d .
C9 C 0.0078(5) 0.3291(5) 0.5213(5) 0.0391(16) Uani 1 1 d .
H9A H -0.0328 0.338 0.4671 0.059 Uiso 1 1 calc R
H9B H -0.0401 0.3405 0.5712 0.059 Uiso 1 1 calc R
H9C H 0.0349 0.266 0.5239 0.059 Uiso 1 1 calc R
C26 C 0.4133(5) 0.3974(5) 0.4769(5) 0.0363(16) Uani 1 1 d .
H26A H 0.4404 0.3601 0.5262 0.044 Uiso 1 1 calc R
H26B H 0.4604 0.4522 0.4727 0.044 Uiso 1 1 calc R
C27 C 0.5501(5) 0.3210(5) 0.3893(5) 0.0371(15) Uani 1 1 d .
H27A H 0.5705 0.286 0.4421 0.044 Uiso 1 1 calc R
H27B H 0.5901 0.3798 0.3908 0.044 Uiso 1 1 calc R
C10 C 0.1623(7) 0.6471(6) 0.5961(6) 0.063(2) Uani 1 1 d .
H10A H 0.1746 0.648 0.6592 0.095 Uiso 1 1 calc R
H10B H 0.088 0.6675 0.5837 0.095 Uiso 1 1 calc R
H10C H 0.214 0.6883 0.5675 0.095 Uiso 1 1 calc R
C11 C 0.3982(5) 0.3971(5) 0.3129(5) 0.0365(16) Uani 1 1 d .
H11A H 0.4444 0.3776 0.2635 0.044 Uiso 1 1 calc R
H11B H 0.4132 0.4626 0.3243 0.044 Uiso 1 1 calc R
C12 C 0.2768(5) 0.3856(5) 0.2873(5) 0.0362(17) Uani 1 1 d .
H12A H 0.2306 0.4132 0.3331 0.043 Uiso 1 1 calc R
H12B H 0.2628 0.4189 0.2322 0.043 Uiso 1 1 calc R
N2 N 0.2461(5) 0.2859(4) 0.2759(4) 0.0344(13) Uani 1 1 d .
C14 C 0.1229(6) 0.2854(6) 0.2706(5) 0.0434(18) Uani 1 1 d .
H14A H 0.0925 0.3034 0.327 0.065 Uiso 1 1 calc R
H14B H 0.0977 0.2237 0.2557 0.065 Uiso 1 1 calc R
H14C H 0.0991 0.3287 0.2257 0.065 Uiso 1 1 calc R
C15 C 0.2875(6) 0.2490(6) 0.1900(4) 0.047(2) Uani 1 1 d .
H15A H 0.2711 0.1834 0.1859 0.07 Uiso 1 1 calc R
H15B H 0.3662 0.2581 0.1864 0.07 Uiso 1 1 calc R
H15C H 0.252 0.2815 0.1419 0.07 Uiso 1 1 calc R
C16 C 0.5869(5) 0.2669(6) 0.3090(5) 0.0410(17) Uani 1 1 d .
C17 C 0.6842(6) 0.2932(6) 0.2647(5) 0.0481(19) Uani 1 1 d .
H17 H 0.7216 0.3467 0.2828 0.058 Uiso 1 1 calc R
C18 C 0.7257(6) 0.2413(7) 0.1948(5) 0.052(2) Uani 1 1 d .
C19 C 0.6705(6) 0.1629(7) 0.1698(5) 0.054(2) Uani 1 1 d .
H19 H 0.6983 0.1275 0.1229 0.064 Uiso 1 1 calc R
C20 C 0.5742(6) 0.1339(6) 0.2117(5) 0.049(2) Uani 1 1 d .
C21 C 0.5334(5) 0.1863(6) 0.2822(4) 0.0357(18) Uani 1 1 d .
C22 C 0.8318(7) 0.2726(9) 0.1475(7) 0.089(4) Uani 1 1 d .
H22A H 0.8143 0.2918 0.0879 0.133 Uiso 1 1 calc R
H22B H 0.8834 0.2216 0.1456 0.133 Uiso 1 1 calc R
H22C H 0.8642 0.3241 0.1792 0.133 Uiso 1 1 calc R
C23 C 0.5129(8) 0.0475(7) 0.1841(6) 0.071(3) Uani 1 1 d .
H23A H 0.5136 0.0031 0.232 0.106 Uiso 1 1 calc R
H23B H 0.5481 0.0207 0.1329 0.106 Uiso 1 1 calc R
H23C H 0.4377 0.0634 0.1698 0.106 Uiso 1 1 calc R
N1 N 0.4283(4) 0.3415(4) 0.3932(3) 0.0308(11) Uani 1 1 d .
Cl1 Cl 0.43169(13) 0.16241(12) 0.53156(10) 0.0372(4) Uani 1 1 d .
O2 O 0.2213(3) 0.2810(3) 0.4633(3) 0.0242(9) Uani 1 1 d .
O3 O 0.4385(3) 0.1584(3) 0.3230(3) 0.0351(10) Uani 1 1 d .
Nb1 Nb 0.31733(4) 0.19887(4) 0.39686(3) 0.02410(13) Uani 1 1 d .

loop_
_atom_site_aniso_label
_atom_site_aniso_U_11
_atom_site_aniso_U_22
_atom_site_aniso_U_33
_atom_site_aniso_U_23
_atom_site_aniso_U_13
_atom_site_aniso_U_12
C1 0.028(3) 0.023(4) 0.049(5) -0.003(3) -0.003(3) -0.006(3)
C2 0.031(4) 0.030(4) 0.038(4) -0.007(3) -0.002(3) -0.002(3)
C24 0.029(4) 0.025(4) 0.024(3) 0.004(3) -0.002(3) 0.005(3)
C3 0.058(6) 0.047(6) 0.086(8) 0.024(5) -0.015(5) -0.023(5)
C25 0.032(4) 0.027(4) 0.030(3) -0.001(3) -0.003(3) 0.004(3)
C4 0.067(6) 0.042(5) 0.045(5) -0.008(4) -0.005(4) -0.018(4)
C5 0.035(4) 0.047(5) 0.034(4) -0.009(3) -0.001(3) 0.011(3)
C6 0.051(4) 0.027(4) 0.034(3) -0.004(3) -0.005(3) 0.008(4)
C7 0.041(4) 0.033(4) 0.042(4) 0.003(3) -0.010(3) -0.005(3)
C8 0.029(4) 0.030(4) 0.029(3) 0.001(3) -0.002(3) -0.004(3)
C9 0.029(4) 0.042(4) 0.046(4) -0.001(3) 0.004(3) 0.003(3)
C26 0.036(4) 0.029(4) 0.044(4) -0.006(3) -0.004(3) -0.007(3)
C27 0.025(3) 0.038(4) 0.048(4) 0.004(3) -0.002(3) 0.001(3)
C10 0.069(6) 0.036(5) 0.085(6) -0.027(5) -0.011(5) 0.007(4)
C11 0.036(4) 0.036(4) 0.037(4) 0.006(3) 0.005(3) -0.005(3)
C12 0.036(4) 0.038(4) 0.035(4) 0.012(3) 0.004(3) 0.006(3)
N2 0.039(3) 0.037(3) 0.027(3) 0.003(3) -0.002(3) 0.000(3)
C14 0.032(4) 0.051(5) 0.047(4) 0.012(4) -0.007(3) 0.003(4)
C15 0.053(5) 0.063(5) 0.024(3) 0.006(3) -0.002(3) 0.001(4)
C16 0.026(4) 0.057(5) 0.040(4) 0.010(3) 0.012(3) 0.012(3)
C17 0.030(3) 0.059(5) 0.056(5) 0.022(4) 0.005(4) 0.008(4)
C18 0.026(4) 0.094(7) 0.035(4) 0.024(4) 0.016(4) 0.023(5)
C19 0.034(4) 0.086(7) 0.041(5) 0.006(4) 0.008(4) 0.027(4)
C20 0.041(4) 0.071(6) 0.036(4) -0.004(3) 0.004(3) 0.022(4)
C21 0.026(3) 0.047(6) 0.034(3) -0.001(3) 0.003(2) 0.011(3)
C22 0.043(6) 0.146(11) 0.076(6) 0.034(7) 0.031(5) 0.017(6)
C23 0.063(6) 0.079(7) 0.069(6) -0.029(5) 0.008(5) 0.017(5)
N1 0.026(3) 0.035(3) 0.032(3) 0.007(2) 0.002(2) -0.001(2)
Cl1 0.0334(8) 0.0433(9) 0.0349(8) 0.0021(7) -0.0050(7) 0.0012(7)
O2 0.025(2) 0.023(2) 0.025(2) -0.0010(19) 0.0004(17) -0.0010(17)
O3 0.028(2) 0.044(3) 0.033(2) -0.009(2) 0.0102(19) 0.0088(19)
Nb1 0.0242(2) 0.0243(2) 0.0238(2) -0.0008(3) 0.0018(2) 0.0008(4)

loop_
_atom_type_symbol
_atom_type_description
_atom_type_scat_dispersion_real
_atom_type_scat_dispersion_imag
_atom_type_scat_source
C C 0.0033 0.0016 'International Tables Vol C Tables 4.2.6.8 and 6.1.1.4'
H H 0 0 'International Tables Vol C Tables 4.2.6.8 and 6.1.1.4'
N N 0.0061 0.0033 'International Tables Vol C Tables 4.2.6.8 and 6.1.1.4'
O O 0.0106 0.006 'International Tables Vol C Tables 4.2.6.8 and 6.1.1.4'
Nb Nb -2.0727 0.6215 'International Tables Vol C Tables 4.2.6.8 and 6.1.1.4'
Cl Cl 0.1484 0.1585 'International Tables Vol C Tables 4.2.6.8 and 6.1.1.4'

loop_
_geom_angle_atom_site_label_1
_geom_angle_atom_site_label_2
_geom_angle_atom_site_label_3
_geom_angle
C2 C1 C3 143.7(7)
C2 C1 Nb1 73.8(5)
C3 C1 Nb1 142.4(6)
C1 C2 C4 137.6(7)
C1 C2 Nb1 71.1(4)
C4 C2 Nb1 151.0(6)
O2 C24 C25 117.5(6)
O2 C24 C8 119.7(6)
C25 C24 C8 122.7(7)
C24 C25 C5 116.8(6)
C24 C25 C9 121.7(6)
C5 C25 C9 121.5(6)
C6 C5 C25 122.5(6)
C7 C6 C5 118.8(7)
C7 C6 C10 119.9(7)
C5 C6 C10 121.2(7)
C6 C7 C8 122.0(6)
C24 C8 C7 117.1(6)
C24 C8 C26 121.8(6)
C7 C8 C26 120.9(6)
C8 C26 N1 117.8(5)
N1 C27 C16 114.9(5)
N1 C11 C12 112.4(5)
N2 C12 C11 111.9(5)
C15 N2 C12 111.0(6)
C15 N2 C14 106.7(5)
C12 N2 C14 105.0(5)
C15 N2 Nb1 111.1(4)
C12 N2 Nb1 109.1(4)
C14 N2 Nb1 113.7(4)
C21 C16 C17 118.4(7)
C21 C16 C27 121.8(6)
C17 C16 C27 119.5(7)
C18 C17 C16 121.5(8)
C19 C18 C17 118.5(7)
C19 C18 C22 121.5(9)
C17 C18 C22 120.0(10)
C18 C19 C20 122.1(8)
C19 C20 C21 118.9(8)
C19 C20 C23 122.3(7)
C21 C20 C23 118.8(7)
O3 C21 C16 120.4(6)
O3 C21 C20 119.0(7)
C16 C21 C20 120.5(6)
C11 N1 C27 108.1(5)
C11 N1 C26 111.4(5)
C27 N1 C26 104.7(5)
C11 N1 Nb1 109.3(4)
C27 N1 Nb1 112.0(4)
C26 N1 Nb1 111.1(4)
C24 O2 Nb1 144.7(4)
C21 O3 Nb1 144.3(5)
O3 Nb1 O2 159.76(19)
O3 Nb1 C1 102.0(3)
O2 Nb1 C1 98.2(3)
O3 Nb1 C2 94.1(2)
O2 Nb1 C2 103.3(2)
C1 Nb1 C2 35.2(3)
O3 Nb1 N2 89.48(19)
O2 Nb1 N2 81.9(2)
C1 Nb1 N2 119.3(3)
C2 Nb1 N2 85.3(2)
O3 Nb1 N1 79.74(19)
O2 Nb1 N1 80.35(17)
C1 Nb1 N1 165.4(2)
C2 Nb1 N1 159.4(2)
N2 Nb1 N1 75.06(19)
O3 Nb1 Cl1 89.15(13)
O2 Nb1 Cl1 92.24(13)
C1 Nb1 Cl1 81.9(2)
C2 Nb1 Cl1 116.1(2)
N2 Nb1 Cl1 158.61(15)
N1 Nb1 Cl1 83.69(13)

loop_
_geom_bond_atom_site_label_1
_geom_bond_atom_site_label_2
_geom_bond_distance
C1 C2 1.274(10)
C1 C3 1.492(11)
C1 Nb1 2.092(7)
C2 C4 1.476(10)
C2 Nb1 2.123(7)
C24 O2 1.371(8)
C24 C25 1.385(9)
C24 C8 1.389(9)
C25 C5 1.395(10)
C25 C9 1.498(9)
C5 C6 1.372(10)
C6 C7 1.363(10)
C6 C10 1.521(10)
C7 C8 1.401(10)
C8 C26 1.497(9)
C26 N1 1.502(8)
C27 N1 1.501(8)
C27 C16 1.501(10)
C11 N1 1.491(8)
C11 C12 1.524(9)
C12 N2 1.484(9)
N2 C15 1.482(9)
N2 C14 1.489(8)
N2 Nb1 2.365(6)
C16 C21 1.382(11)
C16 C17 1.401(9)
C17 C18 1.380(12)
C18 C19 1.358(12)
C18 C22 1.532(11)
C19 C20 1.386(11)
C20 C21 1.388(9)
C20 C23 1.499(13)
C21 O3 1.361(7)
N1 Nb1 2.440(5)
Cl1 Nb1 2.5057(16)
O2 Nb1 1.929(4)
O3 Nb1 1.925(4)
